data_2228190
loop_
_publ_author_name
'Lian, Hong-Lei'
'Pan, Wei-Cheng'

_publ_section_title
;
 <i>catena</i>-Poly[[[tetraaquacadmium(II)]-\m-3,3'-[<i>p</i>-phenylenebis(oxymethylene)]bis(1-pyridinioacetate)]
 dinitrate hemihydrate]
;
_journal_coeditor_code ZS2059
_journal_issue 10
_journal_name_full 'Acta Crystallographica Section E'
_journal_page_first m1262
_journal_paper_doi 10.1107/S1600536810036317
_journal_volume 66
_journal_year 2010
_chemical_formula_iupac '[Cd (C22 H20 N2 O6) (H2 O)4] (N O3)2, 0.5H2 O'
_chemical_formula_moiety 'C22 H28 Cd N2 O10 2+, 2(N O3 -), 0.5(H2 O1)'
_chemical_formula_sum 'C22 H29 Cd N4 O16.5'
_chemical_formula_weight 725.90
_chemical_name_systematic
;
<i>catena</i>-Poly[[[tetraaquacadmium(II)]-\m-3,3'-
[<i>p</i>-phenylenebis(oxymethylene)]bis(1-pyridinioacetate)]
dinitrate hemihydrate]
;
_space_group_IT_number 14
_symmetry_cell_setting monoclinic
_symmetry_space_group_name_Hall '-P 2ybc'
_symmetry_space_group_name_H-M 'P 1 21/c 1'
_atom_sites_solution_hydrogens geom
_atom_sites_solution_primary direct
_atom_sites_solution_secondary difmap
_audit_creation_method SHELXL97
_cell_angle_alpha 90.00
_cell_angle_beta 91.922(19)
_cell_angle_gamma 90.00
_cell_formula_units_Z 2
_cell_length_a 6.5627(17)
_cell_length_b 14.612(2)
_cell_length_c 14.9730(15)
_cell_measurement_reflns_used 245
_cell_measurement_temperature 153(2)
_cell_measurement_theta_max 27.50
_cell_measurement_theta_min 2.02
_cell_volume 1435.0(4)
_computing_cell_refinement 'SAINT (Bruker, 2001)'
_computing_data_collection 'SMART (Bruker, 2001)'
_computing_data_reduction 'SAINT (Bruker, 2001)'
_computing_molecular_graphics 'SHELXTL (Sheldrick, 2008)'
_computing_publication_material 'SHELXTL (Sheldrick, 2008)'
_computing_structure_refinement 'SHELXL97 (Sheldrick, 2008)'
_computing_structure_solution 'SHELXS97 (Sheldrick, 2008)'
_diffrn_ambient_temperature 153(2)
_diffrn_measured_fraction_theta_full 0.994
_diffrn_measured_fraction_theta_max 0.994
_diffrn_measurement_device_type 'Bruker SMART CCD area-detector'
_diffrn_measurement_method '\f and \w scans'
_diffrn_radiation_monochromator graphite
_diffrn_radiation_source 'fine-focus sealed tube'
_diffrn_radiation_type MoK\a
_diffrn_radiation_wavelength 0.71073
_diffrn_reflns_av_R_equivalents 0.0367
_diffrn_reflns_av_sigmaI/netI 0.0715
_diffrn_reflns_limit_h_max 7
_diffrn_reflns_limit_h_min -1
_diffrn_reflns_limit_k_max 17
_diffrn_reflns_limit_k_min -1
_diffrn_reflns_limit_l_max 17
_diffrn_reflns_limit_l_min -17
_diffrn_reflns_number 3478
_diffrn_reflns_theta_full 25.01
_diffrn_reflns_theta_max 25.01
_diffrn_reflns_theta_min 1.95
_diffrn_standards_number 0
_exptl_absorpt_coefficient_mu 0.845
_exptl_absorpt_correction_T_max 0.7736
_exptl_absorpt_correction_T_min 0.6871
_exptl_absorpt_correction_type multi-scan
_exptl_absorpt_process_details '(SADABS; Sheldrick, 2004)'
_exptl_crystal_colour colorless
_exptl_crystal_density_diffrn 1.680
_exptl_crystal_density_method 'not measured'
_exptl_crystal_description block
_exptl_crystal_F_000 738
_exptl_crystal_size_max 0.48
_exptl_crystal_size_mid 0.36
_exptl_crystal_size_min 0.32
_refine_diff_density_max 0.336
_refine_diff_density_min -0.334
_refine_ls_extinction_method none
_refine_ls_goodness_of_fit_ref 1.018
_refine_ls_hydrogen_treatment constr
_refine_ls_matrix_type full
_refine_ls_number_parameters 205
_refine_ls_number_reflns 2515
_refine_ls_number_restraints 6
_refine_ls_restrained_S_all 1.131
_refine_ls_R_factor_all 0.0870
_refine_ls_R_factor_gt 0.0453
_refine_ls_shift/su_max 0.000
_refine_ls_shift/su_mean 0.000
_refine_ls_structure_factor_coef Fsqd
_refine_ls_weighting_details 'calc w=1/[\s^2^(Fo^2^)+(0.0152P)^2^+1.4665P] where P=(Fo^2^+2Fc^2^)/3'
_refine_ls_weighting_scheme calc
_refine_ls_wR_factor_gt 0.0690
_refine_ls_wR_factor_ref 0.0807
_reflns_number_gt 1654
_reflns_number_total 2515
_reflns_threshold_expression I>2\s(I)
_cod_data_source_file zs2059.cif
_cod_data_source_block I
_cod_original_cell_volume 1435.0(5)
_cod_original_sg_symbol_Hall '-P 2ybc '
_cod_original_sg_symbol_H-M 'P 21/c '
_cod_database_code 2228190
_cod_database_fobs_code 2228190

loop_
_symmetry_equiv_pos_as_xyz
'x, y, z'
'-x, y+1/2, -z+1/2'
'-x, -y, -z'
'x, -y-1/2, z-1/2'

loop_
_atom_site_type_symbol
_atom_site_label
_atom_site_fract_x
_atom_site_fract_y
_atom_site_fract_z
_atom_site_U_iso_or_equiv
_atom_site_adp_type
_atom_site_calc_flag
_atom_site_refinement_flags
_atom_site_occupancy
_atom_site_disorder_assembly
_atom_site_disorder_group
Cd Cd1 0.0000 0.5000 0.0000 0.04421(19) Uani d S 1 . .
N N2 0.0260(8) 0.3049(4) 0.3014(3) 0.0512(13) Uani d . 1 . .
O O4 0.1818(7) 0.2675(4) 0.2799(3) 0.0978(17) Uani d . 1 . .
O O5 -0.0681(8) 0.2698(4) 0.3614(3) 0.111(2) Uani d . 1 . .
O O6 -0.0265(9) 0.3747(4) 0.2635(4) 0.113(2) Uani d . 1 . .
N N1 -0.3871(6) 0.2278(3) 0.0648(2) 0.0288(9) Uani d . 1 . .
O O1 -0.2220(5) 0.3883(2) 0.0220(2) 0.0481(10) Uani d . 1 . .
O O2 -0.4430(5) 0.4167(2) -0.0904(2) 0.0446(9) Uani d . 1 . .
O O3 0.1499(5) 0.0941(2) 0.0419(2) 0.0441(9) Uani d . 1 . .
O O1W 0.2047(5) 0.4226(2) 0.1045(3) 0.0592(11) Uani d . 1 . .
H H1WA 0.1390 0.4146 0.1518 0.071 Uiso d R 1 . .
H H1WB 0.2900 0.4640 0.1198 0.071 Uiso d R 1 . .
O O2W -0.1374(5) 0.5844(2) 0.1150(2) 0.0579(11) Uani d D 1 . .
H H2WA -0.2639 0.5886 0.1015 0.069 Uiso d RD 1 . .
H H2WB -0.1002 0.6395 0.1239 0.069 Uiso d RD 1 . .
C C1 -0.3701(7) 0.3696(3) -0.0283(3) 0.0322(12) Uani d . 1 . .
C C2 -0.4697(7) 0.2772(3) -0.0141(3) 0.0349(13) Uani d . 1 . .
H H2A -0.6149 0.2862 -0.0077 0.042 Uiso calc R 1 . .
H H2B -0.4516 0.2397 -0.0668 0.042 Uiso calc R 1 . .
C C3 -0.2120(7) 0.1805(3) 0.0579(3) 0.0311(11) Uani d . 1 . .
H H3A -0.1448 0.1803 0.0042 0.037 Uiso calc R 1 . .
C C4 -0.1326(7) 0.1328(3) 0.1296(3) 0.0284(11) Uani d . 1 . .
C C5 -0.2363(8) 0.1349(3) 0.2090(3) 0.0382(12) Uani d . 1 . .
H H5A -0.1861 0.1026 0.2585 0.046 Uiso calc R 1 . .
C C6 -0.4124(8) 0.1845(4) 0.2142(3) 0.0424(14) Uani d . 1 . .
H H6A -0.4818 0.1864 0.2673 0.051 Uiso calc R 1 . .
C C7 -0.4854(7) 0.2311(3) 0.1412(3) 0.0366(12) Uani d . 1 . .
H H7A -0.6043 0.2654 0.1447 0.044 Uiso calc R 1 . .
C C8 0.0605(7) 0.0779(4) 0.1255(3) 0.0411(13) Uani d . 1 . .
H H8A 0.1545 0.0958 0.1737 0.049 Uiso calc R 1 . .
H H8B 0.0305 0.0133 0.1319 0.049 Uiso calc R 1 . .
C C9 0.3246(7) 0.0448(3) 0.0241(3) 0.0321(12) Uani d . 1 . .
C C10 0.4000(7) 0.0579(3) -0.0602(3) 0.0350(12) Uani d . 1 . .
H H10A 0.3327 0.0966 -0.1006 0.042 Uiso calc R 1 . .
C C11 0.4228(7) -0.0127(4) 0.0841(3) 0.0364(12) Uani d . 1 . .
H H11A 0.3712 -0.0215 0.1406 0.044 Uiso calc R 1 . .
O O3W 0.424(2) -0.0647(10) 0.2940(8) 0.059(4) Uani d PD 0.25 . .
H H3WA 0.4185 -0.0133 0.3204 0.070 Uiso d PRD 0.25 . .
H H3WB 0.3284 -0.1040 0.2933 0.070 Uiso d PRD 0.25 . .

loop_
_atom_site_aniso_label
_atom_site_aniso_U_11
_atom_site_aniso_U_22
_atom_site_aniso_U_33
_atom_site_aniso_U_12
_atom_site_aniso_U_13
_atom_site_aniso_U_23
Cd1 0.0345(3) 0.0305(3) 0.0675(4) -0.0037(4) 0.0010(3) 0.0071(4)
N2 0.053(3) 0.055(3) 0.046(3) -0.005(3) 0.003(3) -0.017(3)
O4 0.076(3) 0.102(4) 0.116(4) 0.035(3) 0.028(3) -0.002(3)
O5 0.129(5) 0.139(5) 0.070(3) -0.062(4) 0.055(3) -0.036(3)
O6 0.153(5) 0.070(3) 0.114(4) 0.043(4) -0.018(4) 0.003(3)
N1 0.026(2) 0.030(2) 0.031(2) -0.0062(19) 0.0017(19) -0.0014(18)
O1 0.044(2) 0.045(2) 0.054(2) -0.0203(19) -0.011(2) 0.0134(19)
O2 0.047(2) 0.039(2) 0.048(2) -0.0017(19) -0.0003(19) 0.0126(19)
O3 0.035(2) 0.049(2) 0.049(2) 0.0190(18) 0.0109(17) 0.0077(19)
O1W 0.053(2) 0.049(2) 0.075(3) 0.006(2) -0.014(2) 0.000(2)
O2W 0.046(2) 0.052(2) 0.075(3) 0.000(2) -0.007(2) -0.010(2)
C1 0.028(3) 0.036(3) 0.033(3) -0.002(2) 0.006(2) -0.003(2)
C2 0.031(3) 0.034(2) 0.040(3) -0.001(3) -0.003(3) 0.005(3)
C3 0.026(3) 0.032(3) 0.035(3) -0.003(2) 0.005(2) -0.004(2)
C4 0.024(2) 0.026(2) 0.036(3) -0.006(2) 0.003(2) -0.004(2)
C5 0.039(3) 0.039(3) 0.036(3) 0.000(3) -0.003(3) 0.003(3)
C6 0.045(3) 0.053(3) 0.030(3) 0.000(3) 0.009(3) -0.002(3)
C7 0.032(3) 0.037(3) 0.042(3) 0.002(2) 0.013(3) -0.005(3)
C8 0.032(3) 0.044(3) 0.048(3) 0.003(3) 0.007(3) 0.005(3)
C9 0.023(3) 0.029(2) 0.045(3) 0.005(2) -0.001(2) -0.007(2)
C10 0.036(3) 0.029(3) 0.040(3) 0.000(2) -0.006(3) 0.000(2)
C11 0.031(2) 0.039(3) 0.039(3) 0.001(3) 0.004(2) -0.001(3)
O3W 0.089(12) 0.050(9) 0.037(8) -0.006(9) 0.000(9) -0.016(8)

loop_
_atom_type_symbol
_atom_type_description
_atom_type_scat_dispersion_real
_atom_type_scat_dispersion_imag
_atom_type_scat_source
C C 0.0033 0.0016 'International Tables Vol C Tables 4.2.6.8 and 6.1.1.4'
H H 0.0000 0.0000 'International Tables Vol C Tables 4.2.6.8 and 6.1.1.4'
N N 0.0061 0.0033 'International Tables Vol C Tables 4.2.6.8 and 6.1.1.4'
O O 0.0106 0.0060 'International Tables Vol C Tables 4.2.6.8 and 6.1.1.4'
Cd Cd -0.8075 1.2024 'International Tables Vol C Tables 4.2.6.8 and 6.1.1.4'

loop_
_geom_angle_atom_site_label_1
_geom_angle_atom_site_label_2
_geom_angle_atom_site_label_3
_geom_angle_site_symmetry_1
_geom_angle_site_symmetry_3
_geom_angle
_geom_angle_publ_flag
O1 Cd1 O1 3_565 . 180.00(18) ?
O1 Cd1 O1W 3_565 . 95.17(13) ?
O1 Cd1 O1W . . 84.83(13) ?
O1 Cd1 O1W 3_565 3_565 84.83(13) ?
O1 Cd1 O1W . 3_565 95.17(13) ?
O1W Cd1 O1W . 3_565 180.0 ?
O1 Cd1 O2W 3_565 3_565 90.43(13) ?
O1 Cd1 O2W . 3_565 89.57(13) ?
O1W Cd1 O2W . 3_565 90.61(13) ?
O1W Cd1 O2W 3_565 3_565 89.39(13) ?
O1 Cd1 O2W 3_565 . 89.57(13) ?
O1 Cd1 O2W . . 90.43(13) ?
O1W Cd1 O2W . . 89.39(13) ?
O1W Cd1 O2W 3_565 . 90.61(13) ?
O2W Cd1 O2W 3_565 . 180.00(15) ?
O6 N2 O4 . . 119.0(6) ?
O6 N2 O5 . . 123.8(6) ?
O4 N2 O5 . . 117.2(6) ?
C7 N1 C3 . . 121.5(4) ?
C7 N1 C2 . . 119.7(4) ?
C3 N1 C2 . . 118.8(4) ?
C1 O1 Cd1 . . 125.2(3) ?
C9 O3 C8 . . 116.8(4) ?
Cd1 O1W H1WA . . 109.3 ?
Cd1 O1W H1WB . . 101.3 ?
H1WA O1W H1WB . . 102.8 ?
Cd1 O2W H2WA . . 105.3 ?
Cd1 O2W H2WB . . 120.1 ?
H2WA O2W H2WB . . 103.9 ?
O1 C1 O2 . . 127.4(5) ?
O1 C1 C2 . . 116.3(5) ?
O2 C1 C2 . . 116.2(4) ?
N1 C2 C1 . . 113.5(4) ?
N1 C2 H2A . . 108.9 ?
C1 C2 H2A . . 108.9 ?
N1 C2 H2B . . 108.9 ?
C1 C2 H2B . . 108.9 ?
H2A C2 H2B . . 107.7 ?
N1 C3 C4 . . 120.3(4) ?
N1 C3 H3A . . 119.9 ?
C4 C3 H3A . . 119.9 ?
C3 C4 C5 . . 118.4(4) ?
C3 C4 C8 . . 122.6(4) ?
C5 C4 C8 . . 119.0(4) ?
C6 C5 C4 . . 119.9(5) ?
C6 C5 H5A . . 120.1 ?
C4 C5 H5A . . 120.1 ?
C7 C6 C5 . . 119.7(5) ?
C7 C6 H6A . . 120.2 ?
C5 C6 H6A . . 120.2 ?
N1 C7 C6 . . 120.3(5) ?
N1 C7 H7A . . 119.9 ?
C6 C7 H7A . . 119.9 ?
O3 C8 C4 . . 108.7(4) ?
O3 C8 H8A . . 109.9 ?
C4 C8 H8A . . 109.9 ?
O3 C8 H8B . . 109.9 ?
C4 C8 H8B . . 109.9 ?
H8A C8 H8B . . 108.3 ?
C11 C9 C10 . . 120.4(4) ?
C11 C9 O3 . . 124.4(4) ?
C10 C9 O3 . . 115.2(4) ?
C9 C10 C11 . 3_655 119.7(4) ?
C9 C10 H10A . . 120.1 ?
C11 C10 H10A 3_655 . 120.1 ?
C9 C11 C10 . 3_655 119.9(4) ?
C9 C11 H11A . . 120.1 ?
C10 C11 H11A 3_655 . 120.1 ?
H3WA O3W H3WB . . 124.1 ?

loop_
_geom_bond_atom_site_label_1
_geom_bond_atom_site_label_2
_geom_bond_site_symmetry_2
_geom_bond_distance
_geom_bond_publ_flag
Cd1 O1 3_565 2.219(3) ?
Cd1 O1 . 2.219(3) ?
Cd1 O1W . 2.321(3) ?
Cd1 O1W 3_565 2.321(3) ?
Cd1 O2W 3_565 2.324(4) ?
Cd1 O2W . 2.324(4) ?
N2 O6 . 1.212(6) ?
N2 O4 . 1.213(6) ?
N2 O5 . 1.220(6) ?
N1 C7 . 1.334(5) ?
N1 C3 . 1.348(5) ?
N1 C2 . 1.472(6) ?
O1 C1 . 1.240(5) ?
O2 C1 . 1.240(5) ?
O3 C9 . 1.387(5) ?
O3 C8 . 1.420(5) ?
O1W H1WA . 0.8501 ?
O1W H1WB . 0.8501 ?
O2W H2WA . 0.8500 ?
O2W H2WB . 0.8500 ?
C1 C2 . 1.518(6) ?
C2 H2A . 0.9700 ?
C2 H2B . 0.9700 ?
C3 C4 . 1.369(6) ?
C3 H3A . 0.9300 ?
C4 C5 . 1.390(6) ?
C4 C8 . 1.503(6) ?
C5 C6 . 1.369(6) ?
C5 H5A . 0.9300 ?
C6 C7 . 1.360(7) ?
C6 H6A . 0.9300 ?
C7 H7A . 0.9300 ?
C8 H8A . 0.9700 ?
C8 H8B . 0.9700 ?
C9 C11 . 1.375(6) ?
C9 C10 . 1.384(6) ?
C10 C11 3_655 1.394(6) ?
C10 H10A . 0.9300 ?
C11 C10 3_655 1.394(6) ?
C11 H11A . 0.9300 ?
O3W H3WA . 0.8499 ?
O3W H3WB . 0.8500 ?

loop_
_geom_hbond_atom_site_label_D
_geom_hbond_atom_site_label_H
_geom_hbond_atom_site_label_A
_geom_hbond_site_symmetry_A
_geom_hbond_distance_DH
_geom_hbond_distance_HA
_geom_hbond_distance_DA
_geom_hbond_angle_DHA
O1W H1WA O6 1 0.85 2.11 2.950(7) 171.8
O1W H1WB O2 3_565 0.85 2.07 2.832(5) 149.6
O1W H1WB O3W 2_655 0.85 2.28 2.835(16) 123.0
O2W H2WA O2 3_465 0.85 1.93 2.766(5) 169.1
O2W H2WB O5 2 0.85 2.21 3.041(7) 166.3
O2W H2WB O4 2 0.85 2.43 3.122(6) 138.9
O3W H3WA O2 4_666 0.85 2.13 2.886(14) 148.7
O3W H3WA O2W 2_545 0.85 2.55 3.211(15) 135.5
O3W H3WB O6 2_545 0.85 2.15 2.859(16) 140.5

loop_
_geom_torsion_atom_site_label_1
_geom_torsion_atom_site_label_2
_geom_torsion_atom_site_label_3
_geom_torsion_atom_site_label_4
_geom_torsion_site_symmetry_1
_geom_torsion_site_symmetry_2
_geom_torsion_site_symmetry_3
_geom_torsion_site_symmetry_4
_geom_torsion
_geom_torsion_publ_flag
O1W Cd1 O1 C1 . . . . -163.1(4) ?
O1W Cd1 O1 C1 3_565 . . . 16.9(4) ?
O2W Cd1 O1 C1 3_565 . . . -72.4(4) ?
O2W Cd1 O1 C1 . . . . 107.6(4) ?
Cd1 O1 C1 O2 . . . . -13.1(7) ?
Cd1 O1 C1 C2 . . . . 164.9(3) ?
C7 N1 C2 C1 . . . . 98.2(5) ?
C3 N1 C2 C1 . . . . -81.5(5) ?
O1 C1 C2 N1 . . . . 6.3(6) ?
O2 C1 C2 N1 . . . . -175.4(4) ?
C7 N1 C3 C4 . . . . 1.3(7) ?
C2 N1 C3 C4 . . . . -179.0(4) ?
N1 C3 C4 C5 . . . . -0.3(7) ?
N1 C3 C4 C8 . . . . 179.2(4) ?
C3 C4 C5 C6 . . . . -0.6(7) ?
C8 C4 C5 C6 . . . . 179.9(5) ?
C4 C5 C6 C7 . . . . 0.4(8) ?
C3 N1 C7 C6 . . . . -1.5(7) ?
C2 N1 C7 C6 . . . . 178.9(4) ?
C5 C6 C7 N1 . . . . 0.6(8) ?
C9 O3 C8 C4 . . . . -176.5(4) ?
C3 C4 C8 O3 . . . . 6.8(6) ?
C5 C4 C8 O3 . . . . -173.7(4) ?
C8 O3 C9 C11 . . . . -4.8(7) ?
C8 O3 C9 C10 . . . . 176.0(4) ?
C11 C9 C10 C11 . . . 3_655 -0.3(8) ?
O3 C9 C10 C11 . . . 3_655 178.9(4) ?
C10 C9 C11 C10 . . . 3_655 0.3(8) ?
O3 C9 C11 C10 . . . 3_655 -178.8(4) ?
